data_2205292
loop_
_publ_author_name
'Hanne Therese Bonge'
'Marianne Lenes Rosenberg'
'Marit Riktor'
'G\"orbitz, Carl Henrik'

_publ_section_title
;
 <small>L</small>-Asparaginyl-<small>L</small>-valine 1.33-hydrate
;
_journal_issue 3
_journal_name_full 'Acta Crystallographica Section E'
_journal_page_first o524
_journal_page_last o527
_journal_paper_doi 10.1107/S1600536805001868
_journal_volume 61
_journal_year 2005
_chemical_formula_iupac 'C9 H17 N3 O4, 1.33H2 O1'
_chemical_formula_moiety 'C9 H17 N3 O4, 1.33H2 O1'
_chemical_formula_sum 'C9 H19.67 N3 O5.33'
_chemical_formula_weight 255.28
_chemical_name_systematic
;
L-Asparaginyl-L-valine
;
_space_group_IT_number 19
_symmetry_cell_setting orthorhombic
_symmetry_space_group_name_Hall 'P 2ac 2ab'
_symmetry_space_group_name_H-M 'P 21 21 21'
_atom_sites_solution_hydrogens geom
_atom_sites_solution_primary direct
_atom_sites_solution_secondary difmap
_audit_creation_method SHELXL-97
_cell_angle_alpha 90.00
_cell_angle_beta 90.00
_cell_angle_gamma 90.00
_cell_formula_units_Z 12
_cell_length_a 9.0002(5)
_cell_length_b 15.0542(7)
_cell_length_c 27.4541(14)
_cell_measurement_reflns_used 7607
_cell_measurement_temperature 105(2)
_cell_measurement_theta_max 37.08
_cell_measurement_theta_min 2.60
_cell_volume 3719.8(3)
_computing_cell_refinement 'SAINT (Bruker, 2001)'
_computing_data_collection 'SMART (Bruker, 1998)'
_computing_data_reduction SAINT
_computing_molecular_graphics SHELXTL
_computing_publication_material SHELXTL
_computing_structure_refinement SHELXTL
_computing_structure_solution 'SHELXTL (Bruker, 2000)'
_diffrn_ambient_temperature 105(2)
_diffrn_detector_area_resol_mean 8.3
_diffrn_measured_fraction_theta_full 0.997
_diffrn_measured_fraction_theta_max 0.964
_diffrn_measurement_device_type 'Siemens SMART CCD'
_diffrn_measurement_method 'Sets of exposures each taken over 0.3\% \w rotation'
_diffrn_radiation_monochromator graphite
_diffrn_radiation_source 'fine-focus sealed tube'
_diffrn_radiation_type MoK\a
_diffrn_radiation_wavelength 0.71073
_diffrn_reflns_av_R_equivalents 0.0314
_diffrn_reflns_av_sigmaI/netI 0.0258
_diffrn_reflns_limit_h_max 15
_diffrn_reflns_limit_h_min -14
_diffrn_reflns_limit_k_max 22
_diffrn_reflns_limit_k_min -25
_diffrn_reflns_limit_l_max 46
_diffrn_reflns_limit_l_min -45
_diffrn_reflns_number 56666
_diffrn_reflns_theta_full 36.67
_diffrn_reflns_theta_max 37.37
_diffrn_reflns_theta_min 1.48
_diffrn_standards_decay_% 0
_diffrn_standards_number 0
_exptl_absorpt_coefficient_mu 0.112
_exptl_absorpt_correction_T_max 0.9889
_exptl_absorpt_correction_T_min 0.8477
_exptl_absorpt_correction_type multi-scan
_exptl_absorpt_process_details '(SADABS; Sheldrick, 1996)'
_exptl_crystal_colour colourless
_exptl_crystal_density_diffrn 1.367
_exptl_crystal_density_meas ?
_exptl_crystal_density_method .
_exptl_crystal_description plate
_exptl_crystal_F_000 1648
_exptl_crystal_size_max 0.60
_exptl_crystal_size_mid 0.45
_exptl_crystal_size_min 0.10
_refine_diff_density_max 0.328
_refine_diff_density_min -0.231
_refine_ls_extinction_method none
_refine_ls_goodness_of_fit_ref 1.052
_refine_ls_hydrogen_treatment mixed
_refine_ls_matrix_type full
_refine_ls_number_parameters 547
_refine_ls_number_reflns 10215
_refine_ls_number_restraints 0
_refine_ls_restrained_S_all 1.052
_refine_ls_R_factor_all 0.0406
_refine_ls_R_factor_gt 0.0317
_refine_ls_shift/su_max 0.004
_refine_ls_shift/su_mean 0.000
_refine_ls_structure_factor_coef Fsqd
_refine_ls_weighting_details 'calc w = 1/[\s^2^(Fo^2^)+(0.0518P)^2^+0.1965P] where P = (Fo^2^+2Fc^2^)/3'
_refine_ls_weighting_scheme calc
_refine_ls_wR_factor_gt 0.0816
_refine_ls_wR_factor_ref 0.0862
_reflns_number_gt 9027
_reflns_number_total 10215
_reflns_threshold_expression I>2\s(I)
_cod_data_source_file kp6037.cif
_cod_data_source_block I
_cod_database_code 2205292
_cod_database_fobs_code 2205292

loop_
_symmetry_equiv_pos_as_xyz
'x, y, z'
'-x+1/2, -y, z+1/2'
'-x, y+1/2, -z+1/2'
'x+1/2, -y+1/2, -z'

loop_
_atom_site_label
_atom_site_fract_x
_atom_site_fract_y
_atom_site_fract_z
_atom_site_U_iso_or_equiv
_atom_site_adp_type
_atom_site_calc_flag
_atom_site_refinement_flags
_atom_site_occupancy
_atom_site_type_symbol
O1A 0.20605(9) 0.86687(5) 0.01907(3) 0.01967(14) Uani d . 1 O
O2A 0.41840(9) 0.63462(5) 0.13275(3) 0.01851(13) Uani d . 1 O
O3A 0.48184(11) 0.80449(6) -0.06192(3) 0.02634(17) Uani d . 1 O
O4A 0.48586(11) 0.92153(6) -0.11194(3) 0.02686(18) Uani d . 1 O
N1A 0.22529(9) 0.77860(5) 0.10537(3) 0.01458(13) Uani d . 1 N
H1A 0.187(2) 0.8346(11) 0.1200(6) 0.022 Uiso d . 1 H
H2A 0.2455(19) 0.7375(12) 0.1268(6) 0.022 Uiso d . 1 H
H3A 0.148(2) 0.7556(11) 0.0876(6) 0.022 Uiso d . 1 H
N2A 0.45308(10) 0.90221(6) 0.01887(3) 0.01581(14) Uani d . 1 N
H4A 0.5360(19) 0.8835(11) 0.0286(6) 0.019 Uiso d . 1 H
N3A 0.60315(11) 0.60031(6) 0.07974(3) 0.01925(15) Uani d . 1 N
H5A 0.640(2) 0.5624(11) 0.1000(6) 0.023 Uiso d . 1 H
H6A 0.641(2) 0.6001(11) 0.0509(6) 0.023 Uiso d . 1 H
C1A 0.36447(10) 0.79485(6) 0.07714(3) 0.01322(14) Uani d . 1 C
H11A 0.4422 0.8204 0.0991 0.016 Uiso calc R 1 H
C2A 0.42139(11) 0.70817(6) 0.05464(3) 0.01555(15) Uani d . 1 C
H21A 0.3392 0.6790 0.0368 0.019 Uiso calc R 1 H
H22A 0.5008 0.7220 0.0309 0.019 Uiso calc R 1 H
C3A 0.48159(10) 0.64469(6) 0.09251(3) 0.01397(14) Uani d . 1 C
C4A 0.33281(10) 0.85941(6) 0.03557(3) 0.01349(14) Uani d . 1 C
C5A 0.44889(11) 0.95015(6) -0.02731(3) 0.01416(14) Uani d . 1 C
H51A 0.3463 0.9748 -0.0309 0.017 Uiso calc R 1 H
C6A 0.55674(12) 1.02957(6) -0.02741(4) 0.01796(16) Uani d . 1 C
H61A 0.5422 1.0616 -0.0590 0.022 Uiso calc R 1 H
C7A 0.71931(13) 1.00044(9) -0.02547(6) 0.0300(2) Uani d . 1 C
H71A 0.7836 1.0530 -0.0256 0.045 Uiso calc R 1 H
H72A 0.7419 0.9635 -0.0539 0.045 Uiso calc R 1 H
H73A 0.7367 0.9661 0.0043 0.045 Uiso calc R 1 H
C8A 0.5184(2) 1.09468(8) 0.01326(5) 0.0328(3) Uani d . 1 C
H81A 0.5883 1.1446 0.0126 0.049 Uiso calc R 1 H
H82A 0.5251 1.0644 0.0448 0.049 Uiso calc R 1 H
H83A 0.4171 1.1169 0.0085 0.049 Uiso calc R 1 H
C9A 0.47505(11) 0.88644(7) -0.07081(4) 0.01690(16) Uani d . 1 C
O1B 0.24073(9) 0.34341(5) 0.18445(3) 0.01856(13) Uani d . 1 O
O2B 0.11457(10) 0.67532(5) 0.21363(3) 0.02438(16) Uani d . 1 O
O3B 0.70727(9) 0.49434(5) 0.15813(3) 0.02214(15) Uani d . 1 O
O4B 0.75514(9) 0.36333(5) 0.19347(3) 0.02301(15) Uani d . 1 O
N1B 0.02838(9) 0.46899(6) 0.19062(3) 0.01638(14) Uani d . 1 N
H1B -0.029(2) 0.4989(12) 0.2085(6) 0.025 Uiso d . 1 H
H2B 0.026(2) 0.4101(12) 0.2005(6) 0.025 Uiso d . 1 H
H3B -0.010(2) 0.4746(12) 0.1630(7) 0.025 Uiso d . 1 H
N2B 0.41348(9) 0.44196(5) 0.15635(3) 0.01482(13) Uani d . 1 N
H4B 0.4347(19) 0.4988(11) 0.1512(6) 0.018 Uiso d . 1 H
N3B 0.23120(12) 0.67291(6) 0.28678(4) 0.02164(17) Uani d . 1 N
H5B 0.220(2) 0.7282(12) 0.2896(6) 0.026 Uiso d . 1 H
H6B 0.293(2) 0.6437(12) 0.3073(6) 0.026 Uiso d . 1 H
C1B 0.18555(10) 0.49966(6) 0.18975(3) 0.01310(14) Uani d . 1 C
H11B 0.1965 0.5466 0.1642 0.016 Uiso calc R 1 H
C2B 0.23224(11) 0.53826(6) 0.23906(4) 0.01698(16) Uani d . 1 C
H21B 0.1869 0.5024 0.2654 0.020 Uiso calc R 1 H
H22B 0.3415 0.5336 0.2423 0.020 Uiso calc R 1 H
C3B 0.18639(11) 0.63527(6) 0.24553(4) 0.01652(15) Uani d . 1 C
C4B 0.28313(10) 0.42014(6) 0.17614(3) 0.01285(14) Uani d . 1 C
C5B 0.53223(10) 0.37808(6) 0.14644(3) 0.01385(14) Uani d . 1 C
H51B 0.5074 0.3208 0.1630 0.017 Uiso calc R 1 H
C6B 0.54775(11) 0.36069(6) 0.09112(4) 0.01650(15) Uani d . 1 C
H61B 0.5463 0.4190 0.0737 0.020 Uiso calc R 1 H
C7B 0.41705(13) 0.30523(8) 0.07337(4) 0.0244(2) Uani d . 1 C
H71B 0.4273 0.2943 0.0383 0.037 Uiso calc R 1 H
H72B 0.3242 0.3373 0.0796 0.037 Uiso calc R 1 H
H73B 0.4156 0.2484 0.0908 0.037 Uiso calc R 1 H
C8B 0.69364(14) 0.31356(9) 0.07934(5) 0.0272(2) Uani d . 1 C
H81B 0.7003 0.3035 0.0441 0.041 Uiso calc R 1 H
H82B 0.6970 0.2564 0.0964 0.041 Uiso calc R 1 H
H83B 0.7772 0.3506 0.0899 0.041 Uiso calc R 1 H
C9B 0.67723(11) 0.41449(6) 0.16838(3) 0.01523(15) Uani d . 1 C
O1C 0.85856(10) 0.55493(5) 0.25862(3) 0.02169(15) Uani d . 1 O
O2C 0.62703(9) 0.81020(5) 0.16753(3) 0.02171(15) Uani d . 1 O
O3C 0.88908(9) 0.43339(5) 0.35735(3) 0.01967(14) Uani d . 1 O
O4C 0.66267(9) 0.49098(6) 0.34853(3) 0.02330(15) Uani d . 1 O
N1C 0.80173(11) 0.66366(6) 0.18521(3) 0.01710(14) Uani d . 1 N
H1C 0.901(2) 0.6644(12) 0.1824(6) 0.026 Uiso d . 1 H
H2C 0.762(2) 0.7002(12) 0.1622(6) 0.026 Uiso d . 1 H
H3C 0.767(2) 0.6061(12) 0.1791(6) 0.026 Uiso d . 1 H
N2C 0.80351(10) 0.65055(5) 0.31861(3) 0.01441(13) Uani d . 1 N
H4C 0.7770(18) 0.7050(11) 0.3252(6) 0.017 Uiso d . 1 H
N3C 0.43139(12) 0.84194(7) 0.21582(4) 0.02318(18) Uani d . 1 N
H5C 0.402(2) 0.8890(13) 0.1966(7) 0.028 Uiso d . 1 H
H6C 0.383(2) 0.8317(12) 0.2427(7) 0.028 Uiso d . 1 H
C1C 0.75604(10) 0.69601(6) 0.23445(3) 0.01333(14) Uani d . 1 C
H11C 0.8082 0.7534 0.2410 0.016 Uiso calc R 1 H
C2C 0.58786(11) 0.71316(6) 0.23535(3) 0.01550(15) Uani d . 1 C
H21C 0.5347 0.6602 0.2230 0.019 Uiso calc R 1 H
H22C 0.5552 0.7240 0.2693 0.019 Uiso calc R 1 H
C3C 0.54970(11) 0.79334(6) 0.20388(3) 0.01633(15) Uani d . 1 C
C4C 0.80927(11) 0.62767(6) 0.27167(3) 0.01390(14) Uani d . 1 C
C5C 0.87204(10) 0.59099(6) 0.35438(3) 0.01304(14) Uani d . 1 C
H51C 0.9792 0.5841 0.3455 0.016 Uiso calc R 1 H
C6C 0.86471(12) 0.63202(6) 0.40562(3) 0.01675(15) Uani d . 1 C
H61C 0.7585 0.6451 0.4135 0.020 Uiso calc R 1 H
C7C 0.95227(16) 0.71887(8) 0.40709(5) 0.0277(2) Uani d . 1 C
H71C 0.9466 0.7444 0.4399 0.042 Uiso calc R 1 H
H72C 0.9100 0.7608 0.3836 0.042 Uiso calc R 1 H
H73C 1.0563 0.7072 0.3988 0.042 Uiso calc R 1 H
C8C 0.92597(18) 0.56847(8) 0.44409(4) 0.0301(3) Uani d . 1 C
H81C 0.9198 0.5964 0.4763 0.045 Uiso calc R 1 H
H82C 1.0299 0.5546 0.4366 0.045 Uiso calc R 1 H
H83C 0.8675 0.5136 0.4440 0.045 Uiso calc R 1 H
C9C 0.79984(11) 0.49841(6) 0.35276(3) 0.01500(14) Uani d . 1 C
O1W 0.80568(12) 0.94473(7) 0.12903(4) 0.03211(19) Uani d . 1 O
H11W 0.773(3) 0.9074(16) 0.1481(9) 0.048 Uiso d . 1 H
H12W 0.903(3) 0.9389(16) 0.1325(9) 0.048 Uiso d . 1 H
O2W 0.73859(11) 0.82052(7) 0.05377(4) 0.03002(19) Uani d . 1 O
H21W 0.805(3) 0.7785(15) 0.0557(8) 0.045 Uiso d . 1 H
H22W 0.767(3) 0.8605(15) 0.0742(8) 0.045 Uiso d . 1 H
O3W 0.99476(10) 0.84862(6) 0.22459(3) 0.02417(15) Uani d . 1 O
H31W 1.052(2) 0.7965(14) 0.2216(7) 0.036 Uiso d . 1 H
H32W 1.034(2) 0.8827(14) 0.2008(8) 0.036 Uiso d . 1 H
O4W 0.59835(14) 1.08551(8) 0.14330(4) 0.0368(2) Uani d . 1 O
H41W 0.523(3) 1.0635(17) 0.1480(9) 0.055 Uiso d . 1 H
H42W 0.658(3) 1.0419(17) 0.1313(9) 0.055 Uiso d . 1 H

loop_
_atom_site_aniso_label
_atom_site_aniso_U_11
_atom_site_aniso_U_22
_atom_site_aniso_U_33
_atom_site_aniso_U_12
_atom_site_aniso_U_13
_atom_site_aniso_U_23
O1A 0.0164(3) 0.0224(3) 0.0202(3) -0.0001(3) -0.0024(3) 0.0068(3)
O2A 0.0236(3) 0.0161(3) 0.0159(3) 0.0025(3) 0.0044(3) 0.0041(2)
O3A 0.0314(4) 0.0156(3) 0.0320(4) 0.0015(3) 0.0096(3) -0.0034(3)
O4A 0.0351(5) 0.0310(4) 0.0145(3) -0.0045(4) 0.0002(3) 0.0004(3)
N1A 0.0168(3) 0.0121(3) 0.0149(3) 0.0002(3) 0.0016(3) 0.0010(2)
N2A 0.0161(3) 0.0162(3) 0.0151(3) -0.0013(3) -0.0009(3) 0.0040(3)
N3A 0.0196(4) 0.0192(4) 0.0190(3) 0.0062(3) 0.0039(3) 0.0066(3)
C1A 0.0155(3) 0.0114(3) 0.0127(3) 0.0005(3) -0.0005(3) 0.0013(3)
C2A 0.0199(4) 0.0135(3) 0.0133(3) 0.0031(3) 0.0001(3) 0.0014(3)
C3A 0.0157(3) 0.0109(3) 0.0153(3) -0.0001(3) 0.0001(3) 0.0016(3)
C4A 0.0172(4) 0.0107(3) 0.0125(3) 0.0002(3) 0.0002(3) 0.0005(3)
C5A 0.0167(3) 0.0127(3) 0.0131(3) 0.0004(3) 0.0004(3) 0.0023(3)
C6A 0.0232(4) 0.0125(3) 0.0182(4) -0.0023(3) -0.0005(3) 0.0019(3)
C7A 0.0211(5) 0.0261(5) 0.0428(6) -0.0067(4) -0.0033(5) 0.0086(5)
C8A 0.0540(8) 0.0185(5) 0.0260(5) -0.0039(5) 0.0015(5) -0.0055(4)
C9A 0.0154(4) 0.0177(4) 0.0176(4) -0.0015(3) 0.0008(3) -0.0020(3)
O1B 0.0194(3) 0.0096(3) 0.0267(3) -0.0011(2) 0.0072(3) 0.0001(2)
O2B 0.0282(4) 0.0141(3) 0.0308(4) 0.0047(3) -0.0076(3) -0.0034(3)
O3B 0.0223(3) 0.0138(3) 0.0303(4) -0.0048(3) -0.0084(3) 0.0072(3)
O4B 0.0221(3) 0.0168(3) 0.0301(4) 0.0003(3) -0.0073(3) 0.0082(3)
N1B 0.0134(3) 0.0151(3) 0.0206(4) -0.0001(3) 0.0017(3) -0.0036(3)
N2B 0.0136(3) 0.0092(3) 0.0216(3) 0.0005(2) 0.0039(3) 0.0006(3)
N3B 0.0261(4) 0.0147(3) 0.0241(4) 0.0009(3) -0.0024(3) -0.0070(3)
C1B 0.0124(3) 0.0101(3) 0.0169(3) 0.0000(3) 0.0013(3) -0.0008(3)
C2B 0.0186(4) 0.0121(3) 0.0202(4) 0.0022(3) -0.0032(3) -0.0031(3)
C3B 0.0152(3) 0.0116(3) 0.0227(4) -0.0004(3) 0.0014(3) -0.0038(3)
C4B 0.0133(3) 0.0099(3) 0.0153(3) 0.0007(3) 0.0017(3) -0.0005(3)
C5B 0.0124(3) 0.0104(3) 0.0188(3) 0.0006(3) 0.0017(3) 0.0011(3)
C6B 0.0160(3) 0.0142(4) 0.0194(4) 0.0006(3) 0.0022(3) -0.0011(3)
C7B 0.0232(5) 0.0223(5) 0.0279(5) -0.0039(4) -0.0009(4) -0.0058(4)
C8B 0.0215(5) 0.0292(5) 0.0308(5) 0.0063(4) 0.0057(4) -0.0058(4)
C9B 0.0147(3) 0.0131(3) 0.0180(4) -0.0002(3) -0.0003(3) 0.0034(3)
O1C 0.0338(4) 0.0144(3) 0.0169(3) 0.0094(3) 0.0043(3) 0.0000(2)
O2C 0.0217(3) 0.0219(3) 0.0214(3) 0.0035(3) 0.0025(3) 0.0083(3)
O3C 0.0262(4) 0.0111(3) 0.0217(3) 0.0023(3) 0.0005(3) 0.0016(2)
O4C 0.0181(3) 0.0188(3) 0.0330(4) -0.0047(3) -0.0003(3) -0.0025(3)
N1C 0.0225(4) 0.0141(3) 0.0147(3) 0.0025(3) 0.0031(3) 0.0013(3)
N2C 0.0197(3) 0.0094(3) 0.0142(3) 0.0029(3) -0.0013(3) -0.0007(2)
N3C 0.0237(4) 0.0229(4) 0.0229(4) 0.0091(3) 0.0024(3) 0.0049(3)
C1C 0.0158(3) 0.0107(3) 0.0134(3) 0.0012(3) 0.0006(3) 0.0002(3)
C2C 0.0156(3) 0.0148(4) 0.0161(3) 0.0011(3) 0.0004(3) 0.0027(3)
C3C 0.0170(4) 0.0151(4) 0.0169(3) 0.0013(3) -0.0023(3) 0.0013(3)
C4C 0.0155(3) 0.0118(3) 0.0144(3) 0.0011(3) 0.0012(3) 0.0004(3)
C5C 0.0150(3) 0.0100(3) 0.0142(3) 0.0004(3) -0.0008(3) 0.0005(3)
C6C 0.0214(4) 0.0136(3) 0.0152(3) 0.0002(3) -0.0029(3) -0.0025(3)
C7C 0.0339(6) 0.0179(4) 0.0312(5) -0.0061(4) -0.0095(5) -0.0057(4)
C8C 0.0505(8) 0.0229(5) 0.0171(4) 0.0050(5) -0.0091(5) 0.0000(4)
C9C 0.0193(4) 0.0114(3) 0.0144(3) -0.0014(3) 0.0004(3) -0.0008(3)
O1W 0.0283(4) 0.0291(4) 0.0389(5) -0.0084(4) 0.0021(4) 0.0037(4)
O2W 0.0283(4) 0.0318(5) 0.0300(4) 0.0048(4) -0.0052(4) -0.0049(4)
O3W 0.0250(4) 0.0191(3) 0.0284(4) -0.0022(3) 0.0052(3) 0.0014(3)
O4W 0.0337(5) 0.0357(5) 0.0411(5) -0.0088(4) -0.0066(4) -0.0015(4)

loop_
_atom_type_symbol
_atom_type_description
_atom_type_scat_dispersion_real
_atom_type_scat_dispersion_imag
_atom_type_scat_source
C C 0.0033 0.0016 'International Tables Vol C Tables 4.2.6.8 and 6.1.1.4'
H H 0.0000 0.0000 'International Tables Vol C Tables 4.2.6.8 and 6.1.1.4'
N N 0.0061 0.0033 'International Tables Vol C Tables 4.2.6.8 and 6.1.1.4'
O O 0.0106 0.0060 'International Tables Vol C Tables 4.2.6.8 and 6.1.1.4'

loop_
_geom_angle_atom_site_label_1
_geom_angle_atom_site_label_2
_geom_angle_atom_site_label_3
_geom_angle
C1A N1A H1A 111.3(10)
C1A N1A H2A 106.9(12)
H1A N1A H2A 113.6(14)
C1A N1A H3A 114.8(10)
H1A N1A H3A 105.7(15)
H2A N1A H3A 104.5(15)
C4A N2A C5A 120.94(8)
C4A N2A H4A 116.6(11)
C5A N2A H4A 117.6(11)
C3A N3A H5A 118.7(12)
C3A N3A H6A 125.0(12)
H5A N3A H6A 115.7(17)
N1A C1A C4A 109.63(7)
N1A C1A C2A 110.51(7)
C4A C1A C2A 107.66(7)
N1A C1A H11A 109.7
C4A C1A H11A 109.7
C2A C1A H11A 109.7
C3A C2A C1A 112.37(7)
C3A C2A H21A 109.1
C1A C2A H21A 109.1
C3A C2A H22A 109.1
C1A C2A H22A 109.1
H21A C2A H22A 107.9
O2A C3A N3A 123.10(9)
O2A C3A C2A 121.37(8)
N3A C3A C2A 115.53(8)
O1A C4A N2A 125.29(8)
O1A C4A C1A 120.39(8)
N2A C4A C1A 114.28(8)
N2A C5A C6A 111.67(8)
N2A C5A C9A 111.06(8)
C6A C5A C9A 112.54(8)
N2A C5A H51A 107.1
C6A C5A H51A 107.1
C9A C5A H51A 107.1
C8A C6A C7A 112.06(11)
C8A C6A C5A 110.78(9)
C7A C6A C5A 112.37(8)
C8A C6A H61A 107.1
C7A C6A H61A 107.1
C5A C6A H61A 107.1
C6A C7A H71A 109.5
C6A C7A H72A 109.5
H71A C7A H72A 109.5
C6A C7A H73A 109.5
H71A C7A H73A 109.5
H72A C7A H73A 109.5
C6A C8A H81A 109.5
C6A C8A H82A 109.5
H81A C8A H82A 109.5
C6A C8A H83A 109.5
H81A C8A H83A 109.5
H82A C8A H83A 109.5
O4A C9A O3A 125.82(10)
O4A C9A C5A 116.50(9)
O3A C9A C5A 117.67(9)
C1B N1B H1B 115.1(12)
C1B N1B H2B 109.0(12)
H1B N1B H2B 109.0(17)
C1B N1B H3B 110.5(12)
H1B N1B H3B 102.5(17)
H2B N1B H3B 110.6(17)
C4B N2B C5B 123.80(8)
C4B N2B H4B 119.4(11)
C5B N2B H4B 116.5(11)
C3B N3B H5B 117.5(12)
C3B N3B H6B 120.6(11)
H5B N3B H6B 120.0(17)
N1B C1B C4B 107.85(7)
N1B C1B C2B 111.35(8)
C4B C1B C2B 110.78(7)
N1B C1B H11B 108.9
C4B C1B H11B 108.9
C2B C1B H11B 108.9
C3B C2B C1B 113.03(8)
C3B C2B H21B 109.0
C1B C2B H21B 109.0
C3B C2B H22B 109.0
C1B C2B H22B 109.0
H21B C2B H22B 107.8
O2B C3B N3B 123.42(9)
O2B C3B C2B 121.43(9)
N3B C3B C2B 115.13(9)
O1B C4B N2B 125.16(8)
O1B C4B C1B 120.53(8)
N2B C4B C1B 114.29(8)
N2B C5B C9B 108.23(7)
N2B C5B C6B 111.07(8)
C9B C5B C6B 111.58(8)
N2B C5B H51B 108.6
C9B C5B H51B 108.6
C6B C5B H51B 108.6
C7B C6B C8B 109.98(9)
C7B C6B C5B 109.71(8)
C8B C6B C5B 111.36(9)
C7B C6B H61B 108.6
C8B C6B H61B 108.6
C5B C6B H61B 108.6
C6B C7B H71B 109.5
C6B C7B H72B 109.5
H71B C7B H72B 109.5
C6B C7B H73B 109.5
H71B C7B H73B 109.5
H72B C7B H73B 109.5
C6B C8B H81B 109.5
C6B C8B H82B 109.5
H81B C8B H82B 109.5
C6B C8B H82B 109.5
H81B C8B H82B 109.5
H82B C8B H82B 109.5
O4B C9B O3B 126.11(10)
O4B C9B C5B 118.20(8)
O3B C9B C5B 115.67(8)
C1C N1C H1C 110.4(11)
C1C N1C H2C 108.8(11)
H1C N1C H2C 108.8(17)
C1C N1C H3C 111.8(11)
H1C N1C H3C 109.3(17)
H2C N1C H3C 107.7(16)
C4C N2C C5C 118.19(7)
C4C N2C H4C 116.9(10)
C5C N2C H4C 123.5(10)
C3C N3C H5C 120.8(12)
C3C N3C H6C 120.9(12)
H5C N3C H6C 118.3(17)
N1C C1C C4C 107.42(7)
N1C C1C C2C 109.91(8)
C4C C1C C2C 114.31(8)
N1C C1C H11C 108.3
C4C C1C H11C 108.3
C2C C1C H11C 108.3
C3C C2C C1C 110.26(8)
C3C C2C H21C 109.6
C1C C2C H21C 109.6
C3C C2C H22C 109.6
C1C C2C H22C 109.6
O2C C3C N3C 122.19(9)
O2C C3C C2C 119.39(9)
N3C C3C C2C 118.39(9)
O1C C4C N2C 121.54(8)
O1C C4C C1C 121.07(8)
N2C C4C C1C 117.38(8)
N2C C5C C6C 110.43(7)
N2C C5C C9C 110.92(7)
C6C C5C C9C 111.85(7)
N2C C5C H51C 107.8
C6C C5C H51C 107.8
C9C C5C H51C 107.8
C7C C6C C8C 109.36(9)
C7C C6C C5C 110.25(9)
C8C C6C C5C 111.43(8)
C7C C6C H61C 108.6
C8C C6C H61C 108.6
C5C C6C H61C 108.6
C6C C7C H71C 109.5
C6C C7C H72C 109.5
H71C C7C H72C 109.5
C6C C7C H73C 109.5
H71C C7C H73C 109.5
H72C C7C H73C 109.5
C6C C8C H81C 109.5
C6C C8C H82C 109.5
H81C C8C H82C 109.5
C6C C8C H83C 109.5
H81C C8C H83C 109.5
H82C C8C H83C 109.5
O4C C9C O3C 124.48(9)
O4C C9C C5C 120.19(9)
O3C C9C C5C 115.30(8)
H11W O1W H12W 102(2)
H21W O2W H22W 105(2)
H31W O3W H32W 101.4(18)
H41W O4W H42W 106(2)

loop_
_geom_bond_atom_site_label_1
_geom_bond_atom_site_label_2
_geom_bond_distance
O1A C4A 1.2327(12)
O2A C3A 1.2517(11)
O3A C9A 1.2590(13)
O4A C9A 1.2503(13)
N1A C1A 1.4932(12)
N1A H1A 0.997(17)
N1A H2A 0.873(18)
N1A H3A 0.916(18)
N2A C4A 1.3406(12)
N2A C5A 1.4593(12)
N2A H4A 0.841(17)
N3A C3A 1.3291(13)
N3A H5A 0.865(18)
N3A H6A 0.863(17)
C1A C4A 1.5258(12)
C1A C2A 1.5320(13)
C1A H11A 1.0000
C2A C3A 1.5127(13)
C2A H21A 0.9900
C2A H22A 0.9900
C5A C6A 1.5400(13)
C5A C9A 1.5498(13)
C5A H51A 1.0000
C6A C8A 1.5254(16)
C6A C7A 1.5284(17)
C6A H61A 1.0000
C7A H71A 0.9800
C7A H72A 0.9800
C7A H73A 0.9800
C8A H81A 0.9800
C8A H82A 0.9800
C8A H83A 0.9800
O1B C4B 1.2377(11)
O2B C3B 1.2444(13)
O3B C9B 1.2639(12)
O4B C9B 1.2488(12)
N1B C1B 1.4883(12)
N1B H1B 0.842(18)
N1B H2B 0.927(18)
N1B H3B 0.839(18)
N2B C4B 1.3340(12)
N2B C5B 1.4632(12)
N2B H4B 0.887(17)
N3B C3B 1.3290(13)
N3B H5B 0.842(18)
N3B H6B 0.905(19)
C1B C4B 1.5310(12)
C1B C2B 1.5321(13)
C1B H11B 1.0000
C2B C3B 1.5280(13)
C2B H21B 0.9900
C2B H22B 0.9900
C5B C9B 1.5382(13)
C5B C6B 1.5476(14)
C5B H51B 1.0000
C6B C7B 1.5226(15)
C6B C8B 1.5271(15)
C6B H61B 1.0000
C7B H71B 0.9800
C7B H72B 0.9800
C7B H73B 0.9800
C8B H81B 0.9800
C8B H82B 0.9800
C8B H82B 0.9800
O1C C4C 1.2347(11)
O2C C3C 1.2429(13)
O3C C9C 1.2723(12)
O4C C9C 1.2450(13)
N1C C1C 1.4946(12)
N1C H1C 0.896(19)
N1C H2C 0.909(18)
N1C H3C 0.936(18)
N2C C4C 1.3348(12)
N2C C5C 1.4659(12)
N2C H4C 0.873(16)
N3C C3C 1.3328(14)
N3C H5C 0.923(19)
N3C H6C 0.873(19)
C1C C4C 1.5271(13)
C1C C2C 1.5357(14)
C1C H11C 1.0000
C2C C3C 1.5237(13)
C2C H21C 0.9900
C2C H22C 0.9900
C5C C6C 1.5378(13)
C5C C9C 1.5384(13)
C5C H51C 1.0000
C6C C7C 1.5271(15)
C6C C8C 1.5281(15)
C6C H61C 1.0000
C7C H71C 0.9800
C7C H72C 0.9800
C7C H73C 0.9800
C8C H81C 0.9800
C8C H82C 0.9800
C8C H83C 0.9800
O1W H11W 0.82(2)
O1W H12W 0.88(3)
O2W H21W 0.87(2)
O2W H22W 0.86(2)
O3W H31W 0.94(2)
O3W H32W 0.90(2)
O4W H41W 0.77(3)
O4W H42W 0.91(3)

loop_
_geom_hbond_atom_site_label_D
_geom_hbond_atom_site_label_H
_geom_hbond_atom_site_label_A
_geom_hbond_site_symmetry_A
_geom_hbond_distance_DH
_geom_hbond_distance_HA
_geom_hbond_distance_DA
_geom_hbond_angle_DHA
_geom_hbond_publ_flag
N1A H1A O3C 3_655 0.997(17) 1.750(17) 2.7454(11) 176.4(16) y
N1A H2A O2A 1_555 0.873(18) 2.202(18) 2.8782(11) 134.1(15) y
N1A H3A O3A 4_465 0.916(18) 1.886(18) 2.7909(12) 168.9(16) y
N2A H4A O2W 1_555 0.841(17) 2.168(17) 3.0056(13) 173.5(16) y
N3A H5A O3B 1_555 0.865(18) 1.989(18) 2.8381(12) 166.7(16) y
N3A H6A O1A 4_565 0.863(17) 2.068(17) 2.9085(12) 164.4(16) y
C1A H11A O2C 1_555 1.00 2.51 3.4344(12) 153 y
N1B H1B O1C 1_455 0.842(18) 1.906(18) 2.7377(11) 169.3(17) y
N1B H2B O3W 3_645 0.927(18) 2.262(18) 2.9573(13) 131.3(14) y
N1B H3B O4A 4_465 0.839(18) 2.100(18) 2.7441(13) 133.3(17) y
N2B H4B O2A 1_555 0.887(17) 2.112(17) 2.9721(11) 163.0(16) y
N3B H5B O4B 3_655 0.842(18) 2.100(18) 2.9199(12) 164.7(18) y
N3B H6B O4W 3_645 0.905(19) 1.889(19) 2.7874(15) 172.2(17) y
C1B H11B O4A 4_465 1.00 2.43 3.0333(12) 119 y
N1C H1C O2B 1_655 0.896(19) 2.112(19) 2.9270(13) 150.8(15) y
N1C H2C O2C 1_555 0.909(18) 2.060(18) 2.7522(12) 131.9(15) y
N1C H3C O3B 1_555 0.936(18) 1.858(18) 2.7879(12) 171.9(16) y
N2C H4C O1B 3_655 0.873(16) 2.106(16) 2.9317(11) 157.5(15) y
N3C H5C O4C 3_655 0.923(19) 2.056(19) 2.9786(13) 177.9(17) y
N3C H6C O4B 3_655 0.873(19) 2.198(19) 3.0205(13) 156.9(16) y
C1C H11C O3W 1_555 1.00 2.25 3.1572(13) 150 y
C8C H83C O1A 3_645 0.98 2.52 3.4126(16) 152 y
O1W H11W O2C 1_555 0.82(2) 2.04(3) 2.7936(13) 153(2) y
O1W H12W O3C 3_755 0.88(3) 1.90(3) 2.7778(14) 176(2) y
O2W H21W O3A 4_565 0.87(2) 2.03(3) 2.8957(14) 171(2) y
O2W H22W O1W 1_555 0.86(2) 2.00(2) 2.8512(15) 170(2) y
O3W H31W O2B 1_655 0.94(2) 1.92(2) 2.8390(12) 164.0(19) y
O3W H32W O3C 3_755 0.90(2) 1.90(2) 2.7896(12) 168(2) y
O4W H41W O4C 3_655 0.77(3) 2.00(3) 2.7558(15) 170(3) y
O4W H42W O1W 1_555 0.91(3) 1.98(3) 2.8508(17) 160(2) y

loop_
_geom_torsion_atom_site_label_1
_geom_torsion_atom_site_label_2
_geom_torsion_atom_site_label_3
_geom_torsion_atom_site_label_4
_geom_torsion
_geom_torsion_publ_flag
N1A C1A C4A N2A 157.91(8) yes
C1A C4A N2A C5A 165.88(8) yes
C4A N2A C5A C9A -83.12(11) yes
N2A C5A C9A O3A 6.45(13) yes
N1A C1A C2A C3A -70.21(10) yes
C1A C2A C3A O2A 40.23(13) yes
C1A C2A C3A N3A -140.72(9) yes
N2A C5A C6A C7A 66.87(12) yes
N2A C5A C6A C8A -59.32(12) yes
C4A C1A C2A C3A 170.09(8) ?
C5A N2A C4A O1A -11.79(15) ?
N1A C1A C4A O1A -24.29(12) ?
C2A C1A C4A O1A 95.96(10) ?
C2A C1A C4A N2A -81.83(10) ?
C4A N2A C5A C6A 150.36(9) ?
C9A C5A C6A C8A 174.97(9) ?
C9A C5A C6A C7A -58.83(12) ?
N2A C5A C9A O4A -174.35(9) ?
C6A C5A C9A O4A -48.31(12) ?
C6A C5A C9A O3A 132.48(10) ?
N1B C1B C4B N2B 156.04(8) yes
C1B C4B N2B C5B 171.65(8) yes
C4B N2B C5B C9B -129.34(9) yes
N2B C5B C9B O3B -48.87(11) yes
N1B C1B C2B C3B -83.00(10) yes
C1B C2B C3B O2B 2.05(14) yes
C1B C2B C3B N3B -176.72(9) yes
N2B C5B C6B C7B -72.40(10) yes
N2B C5B C6B C8B 165.61(9) yes
C4B C1B C2B C3B 156.97(8) ?
C5B N2B C4B O1B -6.95(15) ?
N1B C1B C4B O1B -25.29(12) ?
C2B C1B C4B O1B 96.81(10) ?
C2B C1B C4B N2B -81.87(10) ?
C4B N2B C5B C6B 107.84(10) ?
C9B C5B C6B C7B 166.74(8) ?
C9B C5B C6B C8B 44.75(11) ?
N2B C5B C9B O4B 132.46(9) ?
C6B C5B C9B O4B -105.04(10) ?
C6B C5B C9B O3B 73.63(11) ?
N1C C1C C4C N2C 168.50(8) yes
C1C C4C N2C C5C -172.04(8) yes
C4C N2C C5C C9C -59.81(11) yes
N2C C5C C9C O3C 140.32(8) yes
N1C C1C C2C C3C -69.38(10) yes
C1C C2C C3C O2C 31.02(13) yes
C1C C2C C3C N3C -150.60(9) yes
N2C C5C C6C C7C -62.23(11) yes
N2C C5C C6C C8C 176.15(9) yes
C4C C1C C2C C3C 169.75(8) ?
C5C N2C C4C O1C 6.44(14) ?
N1C C1C C4C O1C -9.99(13) ?
C2C C1C C4C O1C 112.25(11) ?
C2C C1C C4C N2C -69.26(11) ?
C4C N2C C5C C6C 175.61(8) ?
C9C C5C C6C C7C 173.71(9) ?
C9C C5C C6C C8C 52.09(12) ?
N2C C5C C9C O4C -41.54(12) ?
C6C C5C C9C O4C 82.24(11) ?
C6C C5C C9C O3C -95.91(10) ?

loop_
_cod_related_entry_id
_cod_related_entry_database
_cod_related_entry_code
1 ChemSpider 30654785
